data_2023217
loop_
_publ_author_name
'D\"oring, Cindy'
'Jones, Peter G.'

_publ_section_title
;
 Crystal structures of seven gold(III) complexes of the form LAuX 3 (L =
 substituted pyridine, X = Cl or Br)
;
_journal_coeditor_code WM5729
_journal_issue 8
_journal_name_full 'Acta Crystallographica Section E Crystallographic Communications'
_journal_page_first 894
_journal_page_last 909
_journal_paper_doi 10.1107/S2056989024007266
_journal_volume 80
_journal_year 2024
_chemical_formula_iupac '[Au Br3 (C6 H7 N)]'
_chemical_formula_moiety 'C6 H7 Au Br3 N'
_chemical_formula_sum 'C6 H7 Au Br3 N'
_chemical_formula_weight 529.82
_chemical_name_systematic
;
Tribromido(3-methylpyridine-\k<i>N</i>)gold(III)
;
_space_group_crystal_system monoclinic
_space_group_IT_number 15
_space_group_name_Hall '-C 2yc'
_space_group_name_H-M_alt 'C 1 2/c 1'
_atom_sites_solution_hydrogens geom
_atom_sites_solution_primary direct
_atom_sites_solution_secondary difmap
_audit_creation_method SHELXL-2019/3
_cell_angle_alpha 90
_cell_angle_beta 118.887(4)
_cell_angle_gamma 90
_cell_formula_units_Z 8
_cell_length_a 18.6763(6)
_cell_length_b 6.78409(14)
_cell_length_c 18.4807(5)
_cell_measurement_reflns_used 7609
_cell_measurement_temperature 100(2)
_cell_measurement_theta_max 30.2190
_cell_measurement_theta_min 2.4970
_cell_volume 2050.19(12)
_computing_cell_refinement
;
CrysAlisPro, Version 1.171.36.28 (Rigaku OD, 2020)
;
_computing_data_collection
;
CrysAlisPro, Version 1.171.36.28 (Rigaku OD, 2020)
;
_computing_data_reduction
;
CrysAlisPro, Version 1.171.36.28 (Rigaku OD, 2020)
;
_computing_molecular_graphics
;
Bruker XP, Version 5.1 (Bruker, 1998)
;
_computing_publication_material
;
SHELXL-2019/3 (Sheldrick, 2015)
;
_computing_structure_refinement
;
SHELXL-2019/3 (Sheldrick, 2015)
;
_computing_structure_solution
;
SHELXS-97 (Sheldrick, 2008)
;
_diffrn_ambient_temperature 100(2)
_diffrn_detector_area_resol_mean 16.1419
_diffrn_measured_fraction_theta_full 0.996
_diffrn_measured_fraction_theta_max 0.957
_diffrn_measurement_device_type 'Oxford Diffraction Xcalibur, Eos'
_diffrn_measurement_method '\w scan'
_diffrn_radiation_type MoK\a
_diffrn_radiation_wavelength 0.71073
_diffrn_reflns_av_R_equivalents 0.0643
_diffrn_reflns_av_unetI/netI 0.0320
_diffrn_reflns_limit_h_max 26
_diffrn_reflns_limit_h_min -26
_diffrn_reflns_limit_k_max 9
_diffrn_reflns_limit_k_min -9
_diffrn_reflns_limit_l_max 26
_diffrn_reflns_limit_l_min -25
_diffrn_reflns_number 40540
_diffrn_reflns_theta_full 30.000
_diffrn_reflns_theta_max 30.990
_diffrn_reflns_theta_min 2.491
_diffrn_source 'Enhance (Mo) X-ray Source'
_exptl_absorpt_coefficient_mu 25.985
_exptl_absorpt_correction_T_max 1.00000
_exptl_absorpt_correction_T_min 0.30885
_exptl_absorpt_correction_type multi-scan
_exptl_absorpt_process_details
;
(CrysAlisPro; Rigaku OD, 2020)
;
_exptl_crystal_colour red
_exptl_crystal_density_diffrn 3.433
_exptl_crystal_density_method 'not measured'
_exptl_crystal_description plate
_exptl_crystal_F_000 1872
_exptl_crystal_size_max 0.12
_exptl_crystal_size_mid 0.10
_exptl_crystal_size_min 0.02
_refine_diff_density_max 2.014
_refine_diff_density_min -1.714
_refine_ls_extinction_method none
_refine_ls_goodness_of_fit_ref 1.044
_refine_ls_hydrogen_treatment constr
_refine_ls_matrix_type full
_refine_ls_number_parameters 101
_refine_ls_number_reflns 3120
_refine_ls_number_restraints 0
_refine_ls_restrained_S_all 1.044
_refine_ls_R_factor_all 0.0386
_refine_ls_R_factor_gt 0.0263
_refine_ls_shift/su_max 0.001
_refine_ls_shift/su_mean 0.000
_refine_ls_structure_factor_coef Fsqd
_refine_ls_weighting_details 'w=1/[\s^2^(Fo^2^)+(0.0194P)^2^+10.7877P] where P=(Fo^2^+2Fc^2^)/3'
_refine_ls_weighting_scheme calc
_refine_ls_wR_factor_gt 0.0498
_refine_ls_wR_factor_ref 0.0535
_reflns_number_gt 2563
_reflns_number_total 3120
_reflns_threshold_expression 'I > 2\s(I)'
_cod_data_source_file wm5729.cif
_cod_data_source_block 3
_cod_original_cell_volume 2050.18(12)
_cod_original_sg_symbol_H-M 'C 2/c'
_cod_database_code 2023217
_shelx_space_group_comment
;
The symmetry employed for this shelxl refinement is uniquely defined
by the following loop, which should always be used as a source of
symmetry information in preference to the above space-group names.
They are only intended as comments.
;
_shelx_estimated_absorpt_t_min 0.147
_shelx_estimated_absorpt_t_max 0.625

loop_
_space_group_symop_operation_xyz
'x, y, z'
'-x, y, -z+1/2'
'x+1/2, y+1/2, z'
'-x+1/2, y+1/2, -z+1/2'
'-x, -y, -z'
'x, -y, z-1/2'
'-x+1/2, -y+1/2, -z'
'x+1/2, -y+1/2, z-1/2'

loop_
_atom_site_type_symbol
_atom_site_label
_atom_site_fract_x
_atom_site_fract_y
_atom_site_fract_z
_atom_site_U_iso_or_equiv
_atom_site_adp_type
_atom_site_calc_flag
_atom_site_occupancy
_atom_site_disorder_assembly
_atom_site_disorder_group
Au Au1 0.25213(2) 0.25929(2) 0.37416(2) 0.01140(5) Uani d 1 . .
Br Br1 0.10545(3) 0.26127(7) 0.29684(3) 0.01921(10) Uani d 1 . .
Br Br2 0.25822(3) 0.55197(7) 0.30223(3) 0.01973(11) Uani d 1 . .
Br Br3 0.24913(3) -0.02193(7) 0.45387(3) 0.01697(10) Uani d 1 . .
N N11 0.3782(2) 0.2527(5) 0.4343(2) 0.0120(7) Uani d 1 . .
C C12 0.4162(3) 0.2409(6) 0.3884(3) 0.0135(8) Uani d 1 . .
H H12 0.384098 0.233363 0.329940 0.016 Uiso calc 1 . .
C C13 0.4998(3) 0.2393(6) 0.4233(3) 0.0142(9) Uani d 1 . .
C C14 0.5454(3) 0.2506(6) 0.5089(3) 0.0151(9) Uani d 1 . .
H H14 0.603448 0.250258 0.534980 0.018 Uiso calc 1 . .
C C15 0.5065(3) 0.2623(6) 0.5564(3) 0.0150(9) Uani d 1 . .
H H15 0.537267 0.269624 0.614938 0.018 Uiso calc 1 . .
C C16 0.4220(3) 0.2631(6) 0.5169(3) 0.0141(9) Uani d 1 . .
H H16 0.394516 0.271021 0.548698 0.017 Uiso calc 1 . .
C C17 0.5387(3) 0.2290(7) 0.3688(3) 0.0205(10) Uani d 1 . .
H H17A 0.503831 0.151818 0.319215 0.031 Uiso calc 1 . .
H H17B 0.592426 0.165859 0.398891 0.031 Uiso calc 1 . .
H H17C 0.545228 0.362545 0.352579 0.031 Uiso calc 1 . .

loop_
_atom_site_aniso_label
_atom_site_aniso_U_11
_atom_site_aniso_U_22
_atom_site_aniso_U_33
_atom_site_aniso_U_12
_atom_site_aniso_U_13
_atom_site_aniso_U_23
Au1 0.00696(8) 0.01682(9) 0.00889(8) 0.00109(6) 0.00261(6) 0.00037(6)
Br1 0.0074(2) 0.0358(3) 0.0120(2) 0.00234(19) 0.00275(17) 0.00061(18)
Br2 0.0159(2) 0.0234(2) 0.0155(2) 0.00211(18) 0.00399(18) 0.00782(18)
Br3 0.0128(2) 0.0176(2) 0.0204(2) 0.00011(17) 0.00787(18) 0.00323(17)
N11 0.0085(18) 0.0128(16) 0.0128(17) 0.0012(14) 0.0035(14) 0.0017(14)
C12 0.013(2) 0.015(2) 0.0097(19) -0.0018(17) 0.0032(17) -0.0018(16)
C13 0.012(2) 0.013(2) 0.014(2) -0.0020(17) 0.0037(17) -0.0006(16)
C14 0.010(2) 0.013(2) 0.015(2) -0.0001(17) 0.0000(17) -0.0013(17)
C15 0.011(2) 0.016(2) 0.013(2) -0.0004(17) 0.0026(17) -0.0010(17)
C16 0.016(2) 0.012(2) 0.013(2) -0.0002(17) 0.0065(18) 0.0013(16)
C17 0.015(2) 0.030(3) 0.019(2) -0.001(2) 0.010(2) -0.0009(19)

loop_
_atom_type_symbol
_atom_type_description
_atom_type_scat_dispersion_real
_atom_type_scat_dispersion_imag
_atom_type_scat_source
C C 0.0033 0.0016 'International Tables Vol C Tables 4.2.6.8 and 6.1.1.4'
H H 0.0000 0.0000 'International Tables Vol C Tables 4.2.6.8 and 6.1.1.4'
N N 0.0061 0.0033 'International Tables Vol C Tables 4.2.6.8 and 6.1.1.4'
Br Br -0.2901 2.4595 'International Tables Vol C Tables 4.2.6.8 and 6.1.1.4'
Au Au -2.0133 8.8022 'International Tables Vol C Tables 4.2.6.8 and 6.1.1.4'

loop_
_geom_angle_atom_site_label_1
_geom_angle_atom_site_label_2
_geom_angle_atom_site_label_3
_geom_angle_site_symmetry_1
_geom_angle_site_symmetry_3
_geom_angle
_geom_angle_publ_flag
N11 Au1 Br1 . . 176.62(10) y
N11 Au1 Br2 . . 88.25(10) y
Br1 Au1 Br2 . . 90.649(17) y
N11 Au1 Br3 . . 90.63(10) y
Br1 Au1 Br3 . . 90.653(17) y
Br2 Au1 Br3 . . 176.494(17) y
C16 N11 C12 . . 120.3(4) y
C16 N11 Au1 . . 121.4(3) ?
C12 N11 Au1 . . 118.3(3) ?
N11 C12 C13 . . 122.1(4) ?
N11 C12 H12 . . 119.0 ?
C13 C12 H12 . . 119.0 ?
C12 C13 C14 . . 117.8(4) ?
C12 C13 C17 . . 119.6(4) ?
C14 C13 C17 . . 122.5(4) ?
C15 C14 C13 . . 120.3(4) ?
C15 C14 H14 . . 119.9 ?
C13 C14 H14 . . 119.9 ?
C16 C15 C14 . . 118.7(4) ?
C16 C15 H15 . . 120.7 ?
C14 C15 H15 . . 120.7 ?
N11 C16 C15 . . 120.9(4) ?
N11 C16 H16 . . 119.5 ?
C15 C16 H16 . . 119.5 ?
C13 C17 H17A . . 109.5 ?
C13 C17 H17B . . 109.5 ?
H17A C17 H17B . . 109.5 ?
C13 C17 H17C . . 109.5 ?
H17A C17 H17C . . 109.5 ?
H17B C17 H17C . . 109.5 ?

loop_
_geom_bond_atom_site_label_1
_geom_bond_atom_site_label_2
_geom_bond_site_symmetry_2
_geom_bond_distance
_geom_bond_publ_flag
Au1 N11 . 2.062(4) y
Au1 Br1 . 2.4009(5) y
Au1 Br2 . 2.4225(5) y
Au1 Br3 . 2.4276(5) y
N11 C16 . 1.341(6) y
N11 C12 . 1.346(6) y
C12 C13 . 1.372(6) ?
C12 H12 . 0.9500 ?
C13 C14 . 1.391(6) ?
C13 C17 . 1.501(6) ?
C14 C15 . 1.386(6) ?
C14 H14 . 0.9500 ?
C15 C16 . 1.382(6) ?
C15 H15 . 0.9500 ?
C16 H16 . 0.9500 ?
C17 H17A . 0.9800 ?
C17 H17B . 0.9800 ?
C17 H17C . 0.9800 ?

loop_
_geom_hbond_atom_site_label_D
_geom_hbond_atom_site_label_H
_geom_hbond_atom_site_label_A
_geom_hbond_site_symmetry_A
_geom_hbond_distance_DH
_geom_hbond_distance_HA
_geom_hbond_distance_DA
_geom_hbond_angle_DHA
_geom_hbond_publ_flag
C15 H15 Br1 8_556 0.95 2.97 3.905(5) 167.8 yes
C16 H16 Br1 7_556 0.95 2.86 3.721(5) 150.7 yes
C12 H12 Br2 4_545 0.95 2.88 3.684(4) 143.6 yes
C14 H14 Br3 5_656 0.95 3.08 3.880(5) 143.1 yes
C17 H17B Br3 5_656 0.98 3.06 3.984(5) 158.6 yes

loop_
_geom_torsion_atom_site_label_1
_geom_torsion_atom_site_label_2
_geom_torsion_atom_site_label_3
_geom_torsion_atom_site_label_4
_geom_torsion_site_symmetry_1
_geom_torsion_site_symmetry_2
_geom_torsion_site_symmetry_3
_geom_torsion_site_symmetry_4
_geom_torsion
_geom_torsion_publ_flag
Br2 Au1 N11 C16 . . . . 120.5(3) y
Br3 Au1 N11 C16 . . . . -56.1(3) y
Br2 Au1 N11 C12 . . . . -58.4(3) y
Br3 Au1 N11 C12 . . . . 124.9(3) y
C16 N11 C12 C13 . . . . -0.1(6) ?
Au1 N11 C12 C13 . . . . 178.8(3) ?
N11 C12 C13 C14 . . . . 0.0(6) ?
N11 C12 C13 C17 . . . . -179.1(4) ?
C12 C13 C14 C15 . . . . 0.2(6) ?
C17 C13 C14 C15 . . . . 179.2(4) ?
C13 C14 C15 C16 . . . . -0.2(6) ?
C12 N11 C16 C15 . . . . 0.2(6) ?
Au1 N11 C16 C15 . . . . -178.8(3) ?
C14 C15 C16 N11 . . . . 0.0(6) ?
